data_4078843
loop_
_publ_author_name
'Liu, Xia-Li'
'Zhang, Xiao-Yan'
'Song, Hai-Bin'
'Tang, Liang-Fu'

_publ_section_title
;
 Reactivity of Bis(3,5-dimethylpyrazol-1-yl)methyllithium with S or CS2,
 Followed by Reaction with Fe3(CO)12and Ar3SnCl or RX: Unexpected
 Formation of (3,5-Dimethylpyrazol-1-yl)dithioformate Derivatives
;
_journal_issue 14
_journal_name_full Organometallics
_journal_page_first 5108
_journal_paper_doi 10.1021/om300448a
_journal_volume 31
_journal_year 2012
_chemical_formula_sum 'C19 H14 Fe2 N2 O6 S2'
_chemical_formula_weight 542.14
_chemical_name_systematic
; 
 ? 
;
_space_group_IT_number 14
_symmetry_cell_setting monoclinic
_symmetry_space_group_name_Hall '-P 2yn'
_symmetry_space_group_name_H-M 'P 1 21/n 1'
_atom_sites_solution_hydrogens geom
_atom_sites_solution_primary direct
_atom_sites_solution_secondary difmap
_audit_creation_method SHELXL-97
_cell_angle_alpha 90.00
_cell_angle_beta 95.64(3)
_cell_angle_gamma 90.00
_cell_formula_units_Z 4
_cell_length_a 7.7591(16)
_cell_length_b 11.023(2)
_cell_length_c 25.811(5)
_cell_measurement_reflns_used 5520
_cell_measurement_temperature 113(2)
_cell_measurement_theta_max 27.868
_cell_measurement_theta_min 2.010
_cell_volume 2196.9(7)
_computing_cell_refinement crystalclear
_computing_data_collection 'crystalclear(Rigaku/MSC Inc., 2005)'
_computing_data_reduction crystalclear
_computing_molecular_graphics 'Bruker SHELXTL'
_computing_publication_material 'Bruker SHELXTL'
_computing_structure_refinement 'SHELXL-97 (Sheldrick, 1997)'
_computing_structure_solution 'SHELXS-97 (Sheldrick, 1990)'
_diffrn_ambient_temperature 113(2)
_diffrn_detector_area_resol_mean 7.31
_diffrn_measured_fraction_theta_full 0.999
_diffrn_measured_fraction_theta_max 0.999
_diffrn_measurement_device_type 'rigaku saturn CCD area detector'
_diffrn_measurement_method '\w and \f scans'
_diffrn_radiation_monochromator confocal
_diffrn_radiation_source 'rotating anode'
_diffrn_radiation_type MoK\a
_diffrn_radiation_wavelength 0.71073
_diffrn_reflns_av_R_equivalents 0.0375
_diffrn_reflns_av_sigmaI/netI 0.0360
_diffrn_reflns_limit_h_max 8
_diffrn_reflns_limit_h_min -9
_diffrn_reflns_limit_k_max 13
_diffrn_reflns_limit_k_min -13
_diffrn_reflns_limit_l_max 21
_diffrn_reflns_limit_l_min -30
_diffrn_reflns_number 14411
_diffrn_reflns_theta_full 25.02
_diffrn_reflns_theta_max 25.02
_diffrn_reflns_theta_min 2.01
_diffrn_standards_decay_% 0
_diffrn_standards_interval_count 0
_diffrn_standards_interval_time 0
_diffrn_standards_number 0
_exptl_absorpt_coefficient_mu 1.549
_exptl_absorpt_correction_T_max 0.8360
_exptl_absorpt_correction_T_min 0.7470
_exptl_absorpt_correction_type multi-scan
_exptl_absorpt_process_details crystalclear
_exptl_crystal_density_diffrn 1.639
_exptl_crystal_density_method 'not measured'
_exptl_crystal_F_000 1096
_exptl_crystal_size_max 0.20
_exptl_crystal_size_mid 0.18
_exptl_crystal_size_min 0.12
_refine_diff_density_max 0.381
_refine_diff_density_min -0.433
_refine_diff_density_rms 0.074
_refine_ls_extinction_method none
_refine_ls_goodness_of_fit_ref 1.025
_refine_ls_hydrogen_treatment constr
_refine_ls_matrix_type full
_refine_ls_number_parameters 282
_refine_ls_number_reflns 3870
_refine_ls_number_restraints 0
_refine_ls_restrained_S_all 1.025
_refine_ls_R_factor_all 0.0467
_refine_ls_R_factor_gt 0.0380
_refine_ls_shift/su_max 0.001
_refine_ls_shift/su_mean 0.000
_refine_ls_structure_factor_coef Fsqd
_refine_ls_weighting_details 'calc w=1/[\s^2^(Fo^2^)+(0.0516P)^2^+1.0292P] where P=(Fo^2^+2Fc^2^)/3'
_refine_ls_weighting_scheme calc
_refine_ls_wR_factor_gt 0.0884
_refine_ls_wR_factor_ref 0.0940
_reflns_number_gt 3324
_reflns_number_total 3870
_reflns_threshold_expression >2sigma(I)
_cod_data_source_file om300448a_si_001.cif
_cod_data_source_block 2b
_cod_depositor_comments
;
The following automatic conversions were performed:

'_symmetry_cell_setting' value 'Monoclinic' changed to 'monoclinic'
according to /home/saulius/struct/CIF-dictionaries/cif_core.dic
dictionary named 'cif_core.dic' version 2.4.2 from
2011-04-26.

'_exptl_absorpt_correction_type' value 'MULTI-SCAN'
changed to 'multi-scan' according to
/home/saulius/struct/CIF-dictionaries/cif_core.dic dictionary named
'cif_core.dic' version 2.4.2 from
2011-04-26.

'_refine_ls_hydrogen_treatment' value 'CONSTR' changed
to 'constr' according to
/home/saulius/struct/CIF-dictionaries/cif_core.dic dictionary named
'cif_core.dic' version 2.4.2 from 2011-04-26.

Automatic conversion script
Id: cif_fix_values 1891 2012-01-12 08:04:46Z andrius 
;
_cod_original_cell_volume 2196.9(8)
_cod_original_sg_symbol_H-M P2(1)/n
_cod_database_code 4078843

loop_
_symmetry_equiv_pos_as_xyz
'x, y, z'
'-x+1/2, y+1/2, -z+1/2'
'-x, -y, -z'
'x-1/2, -y-1/2, z-1/2'

loop_
_atom_site_label
_atom_site_type_symbol
_atom_site_fract_x
_atom_site_fract_y
_atom_site_fract_z
_atom_site_U_iso_or_equiv
_atom_site_adp_type
_atom_site_occupancy
_atom_site_symmetry_multiplicity
_atom_site_calc_flag
_atom_site_refinement_flags
Fe1 Fe 0.68715(5) 0.26056(4) 0.090824(17) 0.02055(13) Uani 1 1 d .
Fe2 Fe 0.37169(5) 0.24321(4) 0.045053(16) 0.01997(13) Uani 1 1 d .
S1 S 0.36636(8) 0.12788(6) 0.11868(3) 0.02003(18) Uani 1 1 d .
S2 S 0.59601(9) 0.11225(7) 0.03822(3) 0.02273(18) Uani 1 1 d .
O5 O 0.2112(3) 0.4507(2) 0.09377(9) 0.0351(5) Uani 1 1 d .
O6 O 0.0525(3) 0.1384(2) -0.00895(9) 0.0346(5) Uani 1 1 d .
O3 O 0.5685(3) 0.4150(2) 0.17254(9) 0.0355(6) Uani 1 1 d .
O4 O 0.4660(3) 0.3884(2) -0.04313(8) 0.0312(5) Uani 1 1 d .
N1 N 0.6738(3) 0.0012(2) 0.13332(9) 0.0214(5) Uani 1 1 d .
C2 C 0.7734(4) 0.3741(3) 0.04958(13) 0.0280(7) Uani 1 1 d .
C7 C 0.5856(3) 0.0988(3) 0.10583(11) 0.0215(6) Uani 1 1 d .
C5 C 0.2734(4) 0.3713(3) 0.07437(12) 0.0238(7) Uani 1 1 d .
O2 O 0.8350(3) 0.4416(2) 0.02320(10) 0.0436(6) Uani 1 1 d .
C9 C 0.7162(4) -0.0085(3) 0.18615(11) 0.0249(7) Uani 1 1 d .
N2 N 0.7254(3) -0.0985(2) 0.10682(9) 0.0228(5) Uani 1 1 d .
O1 O 1.0196(3) 0.2045(2) 0.14829(10) 0.0404(6) Uani 1 1 d .
C3 C 0.6131(4) 0.3559(3) 0.13972(12) 0.0241(7) Uani 1 1 d .
C4 C 0.4282(4) 0.3318(3) -0.00883(12) 0.0242(7) Uani 1 1 d .
C13 C 0.2493(4) -0.0140(3) 0.10266(12) 0.0265(7) Uani 1 1 d .
H13A H 0.1260 0.0026 0.0973 0.032 Uiso 1 1 calc R
H13B H 0.2850 -0.0465 0.0705 0.032 Uiso 1 1 calc R
C10 C 0.7984(4) -0.1174(3) 0.19334(12) 0.0284(7) Uani 1 1 d .
H10 H 0.8437 -0.1507 0.2249 0.034 Uiso 1 1 calc R
C6 C 0.1785(4) 0.1762(3) 0.01076(12) 0.0248(7) Uani 1 1 d .
C1 C 0.8921(4) 0.2260(3) 0.12446(13) 0.0287(7) Uani 1 1 d .
C11 C 0.8012(4) -0.1692(3) 0.14383(12) 0.0253(7) Uani 1 1 d .
C14 C 0.2833(4) -0.1062(3) 0.14518(12) 0.0253(7) Uani 1 1 d .
C15 C 0.2425(4) -0.0829(3) 0.19528(14) 0.0365(8) Uani 1 1 d .
H15 H 0.1924 -0.0091 0.2028 0.044 Uiso 1 1 calc R
C8 C 0.6770(4) 0.0874(3) 0.22409(12) 0.0330(8) Uani 1 1 d .
H8A H 0.7257 0.1631 0.2144 0.049 Uiso 1 1 calc R
H8B H 0.7262 0.0649 0.2583 0.049 Uiso 1 1 calc R
H8C H 0.5538 0.0957 0.2240 0.049 Uiso 1 1 calc R
C19 C 0.3559(4) -0.2170(3) 0.13496(16) 0.0373(8) Uani 1 1 d .
H19 H 0.3843 -0.2341 0.1016 0.045 Uiso 1 1 calc R
C12 C 0.8753(4) -0.2904(3) 0.13047(13) 0.0336(8) Uani 1 1 d .
H12A H 0.7927 -0.3531 0.1354 0.050 Uiso 1 1 calc R
H12B H 0.9798 -0.3052 0.1527 0.050 Uiso 1 1 calc R
H12C H 0.9006 -0.2899 0.0948 0.050 Uiso 1 1 calc R
C17 C 0.3478(5) -0.2785(4) 0.2233(2) 0.0584(13) Uani 1 1 d .
H17 H 0.3700 -0.3361 0.2495 0.070 Uiso 1 1 calc R
C16 C 0.2757(5) -0.1687(4) 0.23433(15) 0.0515(10) Uani 1 1 d .
H16 H 0.2492 -0.1519 0.2680 0.062 Uiso 1 1 calc R
C18 C 0.3867(5) -0.3029(3) 0.1738(2) 0.0570(12) Uani 1 1 d .
H18 H 0.4342 -0.3775 0.1663 0.068 Uiso 1 1 calc R

loop_
_atom_site_aniso_label
_atom_site_aniso_U_11
_atom_site_aniso_U_22
_atom_site_aniso_U_33
_atom_site_aniso_U_23
_atom_site_aniso_U_13
_atom_site_aniso_U_12
Fe1 0.0201(2) 0.0202(2) 0.0214(2) 0.00120(17) 0.00175(18) 0.00018(16)
Fe2 0.0221(2) 0.0193(2) 0.0182(2) 0.00159(16) -0.00007(18) 0.00036(16)
S1 0.0214(3) 0.0180(4) 0.0206(4) 0.0007(3) 0.0013(3) -0.0002(3)
S2 0.0287(4) 0.0210(4) 0.0187(4) -0.0003(3) 0.0036(3) 0.0029(3)
O5 0.0396(12) 0.0301(13) 0.0355(14) -0.0043(11) 0.0034(11) 0.0097(10)
O6 0.0287(12) 0.0448(14) 0.0293(13) -0.0002(11) -0.0026(10) -0.0084(10)
O3 0.0403(13) 0.0336(13) 0.0315(13) -0.0077(11) -0.0021(11) 0.0070(10)
O4 0.0395(12) 0.0307(13) 0.0235(12) 0.0060(10) 0.0042(10) -0.0008(10)
N1 0.0232(12) 0.0191(13) 0.0221(13) 0.0002(10) 0.0030(11) 0.0033(9)
C2 0.0228(15) 0.0300(18) 0.0306(18) 0.0040(15) -0.0002(14) -0.0004(13)
C7 0.0234(14) 0.0227(16) 0.0183(15) 0.0000(12) 0.0012(12) 0.0004(12)
C5 0.0229(14) 0.0261(17) 0.0218(16) 0.0044(13) -0.0012(13) -0.0030(13)
O2 0.0324(12) 0.0486(16) 0.0500(16) 0.0218(13) 0.0052(12) -0.0064(11)
C9 0.0265(15) 0.0258(17) 0.0218(16) 0.0010(13) -0.0003(13) -0.0009(12)
N2 0.0244(12) 0.0198(13) 0.0243(14) 0.0009(10) 0.0033(11) 0.0039(10)
O1 0.0224(11) 0.0527(16) 0.0450(15) 0.0049(13) -0.0022(11) 0.0058(11)
C3 0.0217(14) 0.0205(16) 0.0291(17) 0.0034(14) -0.0028(13) -0.0007(12)
C4 0.0234(14) 0.0220(16) 0.0263(17) -0.0035(14) -0.0017(13) 0.0028(12)
C13 0.0287(15) 0.0233(17) 0.0274(17) -0.0023(13) 0.0031(14) -0.0061(12)
C10 0.0297(16) 0.0278(17) 0.0264(17) 0.0078(14) -0.0031(14) 0.0017(13)
C6 0.0276(16) 0.0257(17) 0.0211(16) 0.0040(13) 0.0031(14) 0.0027(13)
C1 0.0286(17) 0.0262(18) 0.0325(19) 0.0019(14) 0.0090(15) 0.0005(13)
C11 0.0246(15) 0.0225(16) 0.0284(17) 0.0018(13) 0.0004(13) 0.0019(12)
C14 0.0244(14) 0.0184(16) 0.0336(18) 0.0005(13) 0.0048(13) -0.0022(12)
C15 0.0416(18) 0.035(2) 0.034(2) 0.0029(15) 0.0092(16) 0.0014(15)
C8 0.0428(18) 0.0331(19) 0.0223(17) -0.0022(14) -0.0006(15) 0.0070(15)
C19 0.0367(18) 0.0221(18) 0.054(2) -0.0026(16) 0.0063(17) 0.0003(14)
C12 0.0390(18) 0.0265(18) 0.034(2) -0.0016(15) -0.0023(16) 0.0093(14)
C17 0.060(3) 0.038(2) 0.073(3) 0.031(2) -0.015(2) -0.013(2)
C16 0.058(2) 0.062(3) 0.034(2) 0.020(2) 0.0051(19) -0.008(2)
C18 0.049(2) 0.022(2) 0.096(4) 0.008(2) -0.012(2) 0.0049(17)

loop_
_atom_type_symbol
_atom_type_description
_atom_type_scat_dispersion_real
_atom_type_scat_dispersion_imag
_atom_type_scat_source
C C 0.0033 0.0016 'International Tables Vol C Tables 4.2.6.8 and 6.1.1.4'
H H 0.0000 0.0000 'International Tables Vol C Tables 4.2.6.8 and 6.1.1.4'
N N 0.0061 0.0033 'International Tables Vol C Tables 4.2.6.8 and 6.1.1.4'
O O 0.0106 0.0060 'International Tables Vol C Tables 4.2.6.8 and 6.1.1.4'
S S 0.1246 0.1234 'International Tables Vol C Tables 4.2.6.8 and 6.1.1.4'
Fe Fe 0.3463 0.8444 'International Tables Vol C Tables 4.2.6.8 and 6.1.1.4'

loop_
_geom_angle_atom_site_label_1
_geom_angle_atom_site_label_2
_geom_angle_atom_site_label_3
_geom_angle
C1 Fe1 C3 96.67(14)
C1 Fe1 C2 94.07(14)
C3 Fe1 C2 99.90(14)
C1 Fe1 C7 93.71(13)
C3 Fe1 C7 103.18(13)
C2 Fe1 C7 154.58(13)
C1 Fe1 S2 111.13(11)
C3 Fe1 S2 140.41(9)
C2 Fe1 S2 105.42(11)
C7 Fe1 S2 49.32(9)
C1 Fe1 Fe2 163.13(10)
C3 Fe1 Fe2 90.60(9)
C2 Fe1 Fe2 99.67(9)
C7 Fe1 Fe2 69.76(8)
S2 Fe1 Fe2 55.74(3)
C4 Fe2 C5 92.56(13)
C4 Fe2 C6 95.54(13)
C5 Fe2 C6 99.17(13)
C4 Fe2 S2 92.20(10)
C5 Fe2 S2 152.12(9)
C6 Fe2 S2 107.68(10)
C4 Fe2 S1 166.91(9)
C5 Fe2 S1 92.49(10)
C6 Fe2 S1 95.57(10)
S2 Fe2 S1 77.82(4)
C4 Fe2 Fe1 91.21(9)
C5 Fe2 Fe1 99.69(9)
C6 Fe2 Fe1 159.64(9)
S2 Fe2 Fe1 52.74(2)
S1 Fe2 Fe1 76.03(3)
C7 S1 C13 105.29(14)
C7 S1 Fe2 81.42(10)
C13 S1 Fe2 109.57(10)
C7 S2 Fe1 59.57(10)
C7 S2 Fe2 82.35(10)
Fe1 S2 Fe2 71.52(3)
N2 N1 C9 112.3(2)
N2 N1 C7 120.3(2)
C9 N1 C7 127.4(2)
O2 C2 Fe1 176.3(3)
N1 C7 S2 119.3(2)
N1 C7 S1 117.4(2)
S2 C7 S1 107.76(15)
N1 C7 Fe1 126.10(19)
S2 C7 Fe1 71.12(11)
S1 C7 Fe1 105.98(14)
O5 C5 Fe2 178.6(3)
C10 C9 N1 105.4(3)
C10 C9 C8 131.1(3)
N1 C9 C8 123.5(3)
C11 N2 N1 104.0(2)
O3 C3 Fe1 177.7(3)
O4 C4 Fe2 179.3(3)
C14 C13 S1 111.4(2)
C14 C13 H13A 109.3
S1 C13 H13A 109.3
C14 C13 H13B 109.3
S1 C13 H13B 109.3
H13A C13 H13B 108.0
C9 C10 C11 106.5(3)
C9 C10 H10 126.8
C11 C10 H10 126.8
O6 C6 Fe2 176.1(3)
O1 C1 Fe1 176.5(3)
N2 C11 C10 111.8(3)
N2 C11 C12 120.6(3)
C10 C11 C12 127.6(3)
C19 C14 C15 118.5(3)
C19 C14 C13 120.4(3)
C15 C14 C13 121.1(3)
C14 C15 C16 120.5(3)
C14 C15 H15 119.7
C16 C15 H15 119.7
C9 C8 H8A 109.5
C9 C8 H8B 109.5
H8A C8 H8B 109.5
C9 C8 H8C 109.5
H8A C8 H8C 109.5
H8B C8 H8C 109.5
C14 C19 C18 120.8(4)
C14 C19 H19 119.6
C18 C19 H19 119.6
C11 C12 H12A 109.5
C11 C12 H12B 109.5
H12A C12 H12B 109.5
C11 C12 H12C 109.5
H12A C12 H12C 109.5
H12B C12 H12C 109.5
C18 C17 C16 119.8(4)
C18 C17 H17 120.1
C16 C17 H17 120.1
C17 C16 C15 120.0(4)
C17 C16 H16 120.0
C15 C16 H16 120.0
C17 C18 C19 120.3(4)
C17 C18 H18 119.8
C19 C18 H18 119.8

loop_
_geom_bond_atom_site_label_1
_geom_bond_atom_site_label_2
_geom_bond_distance
Fe1 C1 1.777(3)
Fe1 C3 1.781(3)
Fe1 C2 1.813(3)
Fe1 C7 2.002(3)
Fe1 S2 2.1972(9)
Fe1 Fe2 2.6182(9)
Fe2 C4 1.789(3)
Fe2 C5 1.806(3)
Fe2 C6 1.821(3)
Fe2 S2 2.2815(9)
Fe2 S1 2.2901(9)
S1 C7 1.794(3)
S1 C13 1.835(3)
S2 C7 1.761(3)
O5 C5 1.139(4)
O6 C6 1.136(3)
O3 C3 1.149(4)
O4 C4 1.144(4)
N1 N2 1.374(3)
N1 C9 1.375(4)
N1 C7 1.427(4)
C2 O2 1.144(4)
C9 C10 1.363(4)
C9 C8 1.492(4)
N2 C11 1.325(4)
O1 C1 1.137(4)
C13 C14 1.500(4)
C13 H13A 0.9700
C13 H13B 0.9700
C10 C11 1.402(4)
C10 H10 0.9300
C11 C12 1.507(4)
C14 C19 1.381(4)
C14 C15 1.385(5)
C15 C16 1.388(5)
C15 H15 0.9300
C8 H8A 0.9600
C8 H8B 0.9600
C8 H8C 0.9600
C19 C18 1.383(6)
C19 H19 0.9300
C12 H12A 0.9600
C12 H12B 0.9600
C12 H12C 0.9600
C17 C18 1.368(6)
C17 C16 1.375(6)
C17 H17 0.9300
C16 H16 0.9300
C18 H18 0.9300

loop_
_geom_torsion_atom_site_label_1
_geom_torsion_atom_site_label_2
_geom_torsion_atom_site_label_3
_geom_torsion_atom_site_label_4
_geom_torsion
C1 Fe1 Fe2 C4 -133.8(4)
C3 Fe1 Fe2 C4 110.45(14)
C2 Fe1 Fe2 C4 10.30(14)
C7 Fe1 Fe2 C4 -145.72(13)
S2 Fe1 Fe2 C4 -91.84(10)
C1 Fe1 Fe2 C5 133.4(4)
C3 Fe1 Fe2 C5 17.64(13)
C2 Fe1 Fe2 C5 -82.51(14)
C7 Fe1 Fe2 C5 121.47(13)
S2 Fe1 Fe2 C5 175.35(10)
C1 Fe1 Fe2 C6 -24.3(5)
C3 Fe1 Fe2 C6 -140.0(3)
C2 Fe1 Fe2 C6 119.8(3)
C7 Fe1 Fe2 C6 -36.2(3)
S2 Fe1 Fe2 C6 17.7(3)
C1 Fe1 Fe2 S2 -42.0(4)
C3 Fe1 Fe2 S2 -157.71(10)
C2 Fe1 Fe2 S2 102.14(11)
C7 Fe1 Fe2 S2 -53.88(9)
C1 Fe1 Fe2 S1 43.2(4)
C3 Fe1 Fe2 S1 -72.52(10)
C2 Fe1 Fe2 S1 -172.67(11)
C7 Fe1 Fe2 S1 31.31(9)
S2 Fe1 Fe2 S1 85.19(4)
C4 Fe2 S1 C7 -20.2(4)
C5 Fe2 S1 C7 -132.77(13)
C6 Fe2 S1 C7 127.76(13)
S2 Fe2 S1 C7 20.84(9)
Fe1 Fe2 S1 C7 -33.40(9)
C4 Fe2 S1 C13 -123.4(4)
C5 Fe2 S1 C13 123.98(14)
C6 Fe2 S1 C13 24.51(14)
S2 Fe2 S1 C13 -82.42(11)
Fe1 Fe2 S1 C13 -136.65(11)
C1 Fe1 S2 C7 76.07(15)
C3 Fe1 S2 C7 -55.41(19)
C2 Fe1 S2 C7 176.76(14)
Fe2 Fe1 S2 C7 -91.92(11)
C1 Fe1 S2 Fe2 167.99(11)
C3 Fe1 S2 Fe2 36.51(15)
C2 Fe1 S2 Fe2 -91.32(10)
C7 Fe1 S2 Fe2 91.92(11)
C4 Fe2 S2 C7 150.25(13)
C5 Fe2 S2 C7 50.6(2)
C6 Fe2 S2 C7 -113.23(14)
S1 Fe2 S2 C7 -21.19(9)
Fe1 Fe2 S2 C7 60.40(9)
C4 Fe2 S2 Fe1 89.85(9)
C5 Fe2 S2 Fe1 -9.8(2)
C6 Fe2 S2 Fe1 -173.62(10)
S1 Fe2 S2 Fe1 -81.59(3)
C1 Fe1 C2 O2 43(5)
C3 Fe1 C2 O2 141(5)
C7 Fe1 C2 O2 -64(5)
S2 Fe1 C2 O2 -70(5)
Fe2 Fe1 C2 O2 -127(5)
N2 N1 C7 S2 -17.7(3)
C9 N1 C7 S2 162.9(2)
N2 N1 C7 S1 115.5(2)
C9 N1 C7 S1 -63.8(3)
N2 N1 C7 Fe1 -104.9(3)
C9 N1 C7 Fe1 75.8(4)
Fe1 S2 C7 N1 -121.5(2)
Fe2 S2 C7 N1 165.5(2)
Fe1 S2 C7 S1 101.30(15)
Fe2 S2 C7 S1 28.27(12)
Fe2 S2 C7 Fe1 -73.02(6)
C13 S1 C7 N1 -58.3(2)
Fe2 S1 C7 N1 -166.4(2)
C13 S1 C7 S2 79.83(17)
Fe2 S1 C7 S2 -28.23(12)
C13 S1 C7 Fe1 154.65(14)
Fe2 S1 C7 Fe1 46.59(10)
C1 Fe1 C7 N1 -1.8(3)
C3 Fe1 C7 N1 -99.6(3)
C2 Fe1 C7 N1 105.7(3)
S2 Fe1 C7 N1 113.0(3)
Fe2 Fe1 C7 N1 174.7(3)
C1 Fe1 C7 S2 -114.87(13)
C3 Fe1 C7 S2 147.39(11)
C2 Fe1 C7 S2 -7.3(3)
Fe2 Fe1 C7 S2 61.69(7)
C1 Fe1 C7 S1 141.40(16)
C3 Fe1 C7 S1 43.66(16)
C2 Fe1 C7 S1 -111.0(3)
S2 Fe1 C7 S1 -103.73(15)
Fe2 Fe1 C7 S1 -42.05(10)
C4 Fe2 C5 O5 -171(11)
C6 Fe2 C5 O5 93(11)
S2 Fe2 C5 O5 -71(11)
S1 Fe2 C5 O5 -3(11)
Fe1 Fe2 C5 O5 -79(11)
N2 N1 C9 C10 0.5(3)
C7 N1 C9 C10 179.9(3)
N2 N1 C9 C8 179.4(3)
C7 N1 C9 C8 -1.2(4)
C9 N1 N2 C11 -0.5(3)
C7 N1 N2 C11 -179.9(2)
C1 Fe1 C3 O3 -33(7)
C2 Fe1 C3 O3 -128(7)
C7 Fe1 C3 O3 63(7)
S2 Fe1 C3 O3 103(7)
Fe2 Fe1 C3 O3 132(7)
C5 Fe2 C4 O4 114(24)
C6 Fe2 C4 O4 -147(24)
S2 Fe2 C4 O4 -39(24)
S1 Fe2 C4 O4 1(24)
Fe1 Fe2 C4 O4 14(24)
C7 S1 C13 C14 78.2(2)
Fe2 S1 C13 C14 164.35(18)
N1 C9 C10 C11 -0.3(3)
C8 C9 C10 C11 -179.0(3)
C4 Fe2 C6 O6 -109(4)
C5 Fe2 C6 O6 -16(4)
S2 Fe2 C6 O6 157(4)
S1 Fe2 C6 O6 78(4)
Fe1 Fe2 C6 O6 142(4)
C3 Fe1 C1 O1 29(5)
C2 Fe1 C1 O1 130(5)
C7 Fe1 C1 O1 -74(5)
S2 Fe1 C1 O1 -122(5)
Fe2 Fe1 C1 O1 -86(5)
N1 N2 C11 C10 0.3(3)
N1 N2 C11 C12 179.5(3)
C9 C10 C11 N2 0.0(4)
C9 C10 C11 C12 -179.1(3)
S1 C13 C14 C19 -120.7(3)
S1 C13 C14 C15 59.5(3)
C19 C14 C15 C16 0.7(5)
C13 C14 C15 C16 -179.6(3)
C15 C14 C19 C18 0.2(5)
C13 C14 C19 C18 -179.6(3)
C18 C17 C16 C15 0.0(6)
C14 C15 C16 C17 -0.8(5)
C16 C17 C18 C19 0.8(6)
C14 C19 C18 C17 -0.9(6)
